data_2215515
loop_
_publ_author_name
'Gomes, Ligia R.'
'Low, John Nicolson'
'Schr\"oder, Bernd'
'Brand\~ao, Paula'
'Lu\'is M. N. B. F. Santos'

_publ_section_title
;
 Bis[<i>O</i>-propyl
 <i>N</i>'-(2-thienylcarbonyl)thiocarbamato]nickel(II)
;
_journal_coeditor_code HB2545
_journal_issue 10
_journal_name_full 'Acta Crystallographica Section E'
_journal_page_first m2588
_journal_page_last m2588
_journal_paper_doi 10.1107/S1600536807045850
_journal_volume 63
_journal_year 2007
_chemical_formula_iupac '[Ni (C9 H10 N1 O2 S2)2]'
_chemical_formula_moiety 'C18 H20 N2 Ni O4 S4'
_chemical_formula_sum 'C18 H20 N2 Ni O4 S4'
_chemical_formula_weight 515.31
_chemical_name_systematic
;
Bis[<i>O</i>-propyl <i>N</i>'-(2-thienylcarbonyl)thiocarbamato]nickel(II)
;
_space_group_IT_number 2
_symmetry_cell_setting triclinic
_symmetry_space_group_name_Hall '-P 1'
_symmetry_space_group_name_H-M 'P -1'
_atom_sites_solution_hydrogens geom
_atom_sites_solution_primary direct
_atom_sites_solution_secondary difmap
_cell_angle_alpha 72.742(2)
_cell_angle_beta 80.847(3)
_cell_angle_gamma 82.978(3)
_cell_formula_units_Z 2
_cell_length_a 7.2627(3)
_cell_length_b 10.2917(4)
_cell_length_c 15.6218(6)
_cell_measurement_temperature 100(2)
_cell_measurement_theta_max 38.34
_cell_measurement_theta_min 3.18
_cell_volume 1097.40(8)
_computing_cell_refinement 'APEX2 (Bruker, 2004) and SAINT (Bruker, 2004)'
_computing_data_collection 'APEX2 (Bruker, 2004)'
_computing_data_reduction 'SAINT (Bruker, 2004)'
_computing_molecular_graphics 'ORTEPII (Johnson, 1976) and PLATON (Spek, 2003)'
_computing_publication_material 'SHELXL97 (Sheldrick, 1997)'
_computing_structure_refinement 'SHELXL97 (Sheldrick, 1997)'
_computing_structure_solution 'SHELXS97 (Sheldrick, 1997)'
_diffrn_ambient_temperature 100(2)
_diffrn_detector_area_resol_mean 8.33
_diffrn_measured_fraction_theta_full 0.993
_diffrn_measured_fraction_theta_max 0.993
_diffrn_measurement_device_type 'Bruker SMART APEX CCD'
_diffrn_measurement_method \w
_diffrn_radiation_monochromator graphite
_diffrn_radiation_source 'fine-focus sealed tube'
_diffrn_radiation_type MoK\a
_diffrn_radiation_wavelength 0.71073
_diffrn_reflns_av_R_equivalents 0.0436
_diffrn_reflns_av_sigmaI/netI 0.0536
_diffrn_reflns_limit_h_max 8
_diffrn_reflns_limit_h_min -8
_diffrn_reflns_limit_k_max 12
_diffrn_reflns_limit_k_min -12
_diffrn_reflns_limit_l_max 18
_diffrn_reflns_limit_l_min -18
_diffrn_reflns_number 10984
_diffrn_reflns_theta_full 25.00
_diffrn_reflns_theta_max 25.00
_diffrn_reflns_theta_min 1.38
_exptl_absorpt_coefficient_mu 1.292
_exptl_absorpt_correction_T_max 0.975
_exptl_absorpt_correction_T_min 0.730
_exptl_absorpt_correction_type multi-scan
_exptl_absorpt_process_details '(SADABS; Bruker, 2004)'
_exptl_crystal_colour brown
_exptl_crystal_density_diffrn 1.559
_exptl_crystal_density_method 'not measured'
_exptl_crystal_description plate
_exptl_crystal_F_000 532
_exptl_crystal_size_max 0.26
_exptl_crystal_size_mid 0.12
_exptl_crystal_size_min 0.02
_refine_diff_density_max 0.469
_refine_diff_density_min -0.495
_refine_ls_extinction_method none
_refine_ls_goodness_of_fit_ref 1.079
_refine_ls_hydrogen_treatment constr
_refine_ls_matrix_type full
_refine_ls_number_parameters 254
_refine_ls_number_reflns 3845
_refine_ls_number_restraints 28
_refine_ls_restrained_S_all 1.076
_refine_ls_R_factor_all 0.0618
_refine_ls_R_factor_gt 0.0410
_refine_ls_shift/su_max 0.005
_refine_ls_shift/su_mean 0.000
_refine_ls_structure_factor_coef Fsqd
_refine_ls_weighting_details 'calc w = 1/[\s^2^(Fo^2^)+(0.0354P)^2^+0.6558P] where P=(Fo^2^+2Fc^2^)/3'
_refine_ls_weighting_scheme calc
_refine_ls_wR_factor_gt 0.0833
_refine_ls_wR_factor_ref 0.0905
_reflns_number_gt 2975
_reflns_number_total 3845
_reflns_threshold_expression I>2\s(I)
_cod_data_source_file hb2545.cif
_cod_data_source_block I
_cod_database_code 2215515
_cod_database_fobs_code 2215515

loop_
_symmetry_equiv_pos_as_xyz
'x, y, z'
'-x, -y, -z'

loop_
_atom_site_type_symbol
_atom_site_label
_atom_site_fract_x
_atom_site_fract_y
_atom_site_fract_z
_atom_site_U_iso_or_equiv
_atom_site_adp_type
_atom_site_calc_flag
_atom_site_refinement_flags
_atom_site_occupancy
_atom_site_disorder_assembly
_atom_site_disorder_group
Ni Ni1 0.51058(7) 0.10730(4) 0.74876(3) 0.01716(14) Uani d . 1 . .
S S1 0.62325(14) 0.29040(8) 0.66089(6) 0.0231(2) Uani d . 1 . .
O O1 0.5852(3) 0.0037(2) 0.66876(15) 0.0202(6) Uani d . 1 . .
O O21 0.7603(3) 0.3728(2) 0.49805(15) 0.0214(6) Uani d . 1 . .
C C2 0.7036(5) 0.2589(3) 0.5591(2) 0.0190(8) Uani d . 1 A .
C C1 0.6648(5) 0.0293(3) 0.5886(2) 0.0182(8) Uani d . 1 A .
C C22 0.8974(5) 0.5022(3) 0.3542(2) 0.0238(9) Uani d . 1 . .
H H22A 0.9868 0.5291 0.3845 0.029 Uiso calc R 1 . .
H H22B 0.7893 0.5681 0.3509 0.029 Uiso calc R 1 . .
C C23 0.9853(6) 0.5022(4) 0.2594(2) 0.0318(10) Uani d . 1 . .
H H23A 1.0225 0.5917 0.2265 0.048 Uiso calc R 1 . .
H H23B 0.8960 0.4773 0.2291 0.048 Uiso calc R 1 . .
H H23C 1.0930 0.4376 0.2626 0.048 Uiso calc R 1 . .
C C21 0.8384(5) 0.3631(3) 0.4076(2) 0.0199(8) Uani d . 1 . .
H H21A 0.7452 0.3364 0.3794 0.024 Uiso calc R 1 . .
H H21B 0.9451 0.2959 0.4110 0.024 Uiso calc R 1 . .
C C11 0.7005(5) -0.08429(18) 0.54975(17) 0.0199(5) Uani d D 1 . .
S S11A 0.63615(19) -0.24368(11) 0.61030(8) 0.0215(3) Uani d PD 0.874(3) A -1
C C12A 0.7804(7) -0.0818(4) 0.4644(2) 0.0199(5) Uani d PD 0.874(3) A -1
H H12A 0.8240 -0.0036 0.4221 0.024 Uiso calc PR 0.874(3) A -1
C C13A 0.7911(7) -0.2100(3) 0.4457(3) 0.0199(5) Uani d PD 0.874(3) A -1
H H13A 0.8414 -0.2261 0.3909 0.024 Uiso calc PR 0.874(3) A -1
C C14A 0.7169(7) -0.3057(4) 0.51981(19) 0.0199(5) Uani d PD 0.874(3) A -1
H H14A 0.7107 -0.3960 0.5211 0.024 Uiso calc PR 0.874(3) A -1
S S11B 0.8057(14) -0.0619(8) 0.4409(3) 0.0215(3) Uani d PD 0.126(3) A -2
C C12B 0.653(4) -0.2138(12) 0.593(2) 0.025(6) Uiso d PD 0.126(3) A -2
H H12B 0.5967 -0.2367 0.6527 0.030 Uiso calc PR 0.126(3) A -2
C C13B 0.693(5) -0.313(3) 0.5443(17) 0.025(6) Uiso d PD 0.126(3) A -2
H H13B 0.6715 -0.4051 0.5614 0.030 Uiso calc PR 0.126(3) A -2
C C14B 0.772(4) -0.2315(11) 0.465(2) 0.025(6) Uiso d PD 0.126(3) A -2
H H14B 0.8128 -0.2721 0.4184 0.030 Uiso calc PR 0.126(3) A -2
S S3 0.40865(14) 0.22063(8) 0.84354(6) 0.0237(2) Uani d . 1 . .
O O3 0.4300(3) -0.0572(2) 0.82358(14) 0.0200(6) Uani d . 1 . .
C C31 0.3188(5) -0.2395(2) 0.93802(15) 0.0194(6) Uani d D 1 . .
S S31A 0.3791(3) -0.34726(14) 0.87133(10) 0.0214(3) Uani d PD 0.741(2) B -1
C C32A 0.2338(8) -0.3073(4) 1.0208(2) 0.0194(6) Uani d PD 0.741(2) B -1
H H32A 0.1934 -0.2651 1.0662 0.023 Uiso calc PR 0.741(2) B -1
C C33A 0.2111(10) -0.4474(4) 1.0330(4) 0.0194(6) Uani d PD 0.741(2) B -1
H H33A 0.1540 -0.5067 1.0850 0.023 Uiso calc PR 0.741(2) B -1
C C34A 0.2871(9) -0.4801(4) 0.9558(3) 0.0194(6) Uani d PD 0.741(2) B -1
H H34A 0.2888 -0.5673 0.9495 0.023 Uiso calc PR 0.741(2) B -1
S S31B 0.2082(7) -0.3039(4) 1.04503(19) 0.0214(3) Uani d PD 0.259(2) B -2
C C32B 0.361(3) -0.3334(13) 0.8907(10) 0.026(3) Uiso d PD 0.259(2) B -2
H H32B 0.4224 -0.3112 0.8319 0.031 Uiso calc PR 0.259(2) B -2
C C33B 0.307(3) -0.4676(17) 0.9362(9) 0.026(3) Uiso d PD 0.259(2) B -2
H H33B 0.3228 -0.5442 0.9150 0.031 Uiso calc PR 0.259(2) B -2
C C34B 0.226(3) -0.4553(11) 1.0185(11) 0.026(3) Uiso d PD 0.259(2) B -2
H H34B 0.1793 -0.5315 1.0617 0.031 Uiso calc PR 0.259(2) B -2
C C41 0.1610(5) 0.0915(3) 1.0900(2) 0.0192(8) Uani d . 1 . .
H H41A 0.2414 0.0125 1.1172 0.023 Uiso calc R 1 . .
H H41B 0.0475 0.0603 1.0802 0.023 Uiso calc R 1 . .
N N1 0.7199(4) 0.1486(3) 0.53306(17) 0.0187(7) Uani d . 1 . .
C C3 0.3537(5) -0.0960(3) 0.9041(2) 0.0160(8) Uani d . 1 B .
C C42 0.1151(5) 0.1831(3) 1.1506(2) 0.0216(8) Uani d . 1 . .
H H42A 0.0396 0.2638 1.1215 0.026 Uiso calc R 1 . .
H H42B 0.2298 0.2121 1.1609 0.026 Uiso calc R 1 . .
C C4 0.3167(5) 0.1082(3) 0.9416(2) 0.0171(8) Uani d . 1 B .
O O41 0.2562(3) 0.1712(2) 1.00466(14) 0.0190(6) Uani d . 1 . .
N N2 0.2979(4) -0.0229(3) 0.96285(17) 0.0195(7) Uani d . 1 . .
C C43 0.0080(5) 0.1084(4) 1.2414(2) 0.0241(8) Uani d . 1 . .
H H43A -0.0199 0.1683 1.2794 0.036 Uiso calc R 1 . .
H H43B 0.0834 0.0291 1.2705 0.036 Uiso calc R 1 . .
H H43C -0.1065 0.0811 1.2312 0.036 Uiso calc R 1 . .

loop_
_atom_site_aniso_label
_atom_site_aniso_U_11
_atom_site_aniso_U_22
_atom_site_aniso_U_33
_atom_site_aniso_U_12
_atom_site_aniso_U_13
_atom_site_aniso_U_23
Ni1 0.0219(3) 0.0141(2) 0.0156(2) -0.00209(18) -0.00078(19) -0.00487(17)
S1 0.0335(6) 0.0172(4) 0.0190(4) -0.0064(4) 0.0037(4) -0.0076(4)
O1 0.0266(15) 0.0154(12) 0.0189(12) -0.0022(10) 0.0002(11) -0.0068(10)
O21 0.0305(16) 0.0152(12) 0.0180(12) -0.0039(11) 0.0031(11) -0.0062(10)
C2 0.019(2) 0.0184(18) 0.0196(18) -0.0020(15) -0.0009(16) -0.0057(15)
C1 0.014(2) 0.0219(19) 0.0187(18) -0.0022(15) -0.0032(15) -0.0054(15)
C22 0.030(2) 0.0208(19) 0.0189(18) -0.0019(16) 0.0048(17) -0.0068(15)
C23 0.038(3) 0.030(2) 0.023(2) 0.0001(19) 0.0012(19) -0.0043(17)
C21 0.024(2) 0.0225(18) 0.0132(17) -0.0017(16) -0.0003(15) -0.0067(14)
C11 0.0226(13) 0.0200(11) 0.0177(11) -0.0006(9) -0.0023(10) -0.0069(10)
S11A 0.0269(7) 0.0161(5) 0.0221(7) -0.0030(5) -0.0020(5) -0.0064(5)
C12A 0.0226(13) 0.0200(11) 0.0177(11) -0.0006(9) -0.0023(10) -0.0069(10)
C13A 0.0226(13) 0.0200(11) 0.0177(11) -0.0006(9) -0.0023(10) -0.0069(10)
C14A 0.0226(13) 0.0200(11) 0.0177(11) -0.0006(9) -0.0023(10) -0.0069(10)
S11B 0.0269(7) 0.0161(5) 0.0221(7) -0.0030(5) -0.0020(5) -0.0064(5)
S3 0.0360(6) 0.0155(4) 0.0179(4) -0.0037(4) 0.0035(4) -0.0051(4)
O3 0.0262(15) 0.0160(12) 0.0172(12) -0.0031(10) 0.0023(11) -0.0058(10)
C31 0.0241(15) 0.0174(11) 0.0166(13) -0.0034(9) -0.0008(11) -0.0048(9)
S31A 0.0275(8) 0.0163(6) 0.0212(7) -0.0031(5) -0.0008(6) -0.0070(5)
C32A 0.0241(15) 0.0174(11) 0.0166(13) -0.0034(9) -0.0008(11) -0.0048(9)
C33A 0.0241(15) 0.0174(11) 0.0166(13) -0.0034(9) -0.0008(11) -0.0048(9)
C34A 0.0241(15) 0.0174(11) 0.0166(13) -0.0034(9) -0.0008(11) -0.0048(9)
S31B 0.0275(8) 0.0163(6) 0.0212(7) -0.0031(5) -0.0008(6) -0.0070(5)
C41 0.021(2) 0.0180(17) 0.0182(18) -0.0049(15) 0.0020(16) -0.0048(14)
N1 0.0218(18) 0.0182(15) 0.0168(15) -0.0011(13) -0.0005(13) -0.0073(12)
C3 0.0109(19) 0.0192(17) 0.0183(18) 0.0004(14) -0.0053(15) -0.0049(14)
C42 0.023(2) 0.0211(18) 0.0221(19) -0.0031(15) -0.0035(16) -0.0067(15)
C4 0.016(2) 0.0193(18) 0.0180(17) 0.0000(14) -0.0014(15) -0.0088(14)
O41 0.0252(15) 0.0151(12) 0.0165(12) -0.0045(10) 0.0020(11) -0.0054(10)
N2 0.0259(19) 0.0161(15) 0.0175(15) -0.0018(13) -0.0001(13) -0.0077(12)
C43 0.024(2) 0.028(2) 0.0210(18) -0.0015(16) -0.0015(16) -0.0092(15)

loop_
_atom_type_symbol
_atom_type_description
_atom_type_scat_dispersion_real
_atom_type_scat_dispersion_imag
_atom_type_scat_source
C C 0.0033 0.0016 'International Tables Vol C Tables 4.2.6.8 and 6.1.1.4'
H H 0.0000 0.0000 'International Tables Vol C Tables 4.2.6.8 and 6.1.1.4'
N N 0.0061 0.0033 'International Tables Vol C Tables 4.2.6.8 and 6.1.1.4'
O O 0.0106 0.0060 'International Tables Vol C Tables 4.2.6.8 and 6.1.1.4'
S S 0.1246 0.1234 'International Tables Vol C Tables 4.2.6.8 and 6.1.1.4'
Ni Ni 0.3393 1.1124 'International Tables Vol C Tables 4.2.6.8 and 6.1.1.4'

loop_
_geom_angle_atom_site_label_1
_geom_angle_atom_site_label_2
_geom_angle_atom_site_label_3
_geom_angle
O1 Ni1 O3 82.18(9)
O1 Ni1 S3 176.43(8)
O3 Ni1 S3 95.16(7)
O1 Ni1 S1 95.46(7)
O3 Ni1 S1 175.91(8)
S3 Ni1 S1 87.33(4)
C2 S1 Ni1 106.78(12)
C1 O1 Ni1 133.9(2)
C2 O21 C21 117.4(2)
N1 C2 O21 117.4(3)
N1 C2 S1 132.4(3)
O21 C2 S1 110.2(2)
O1 C1 N1 128.8(3)
O1 C1 C11 116.3(3)
N1 C1 C11 114.9(3)
C21 C22 C23 110.7(3)
C21 C22 H22A 109.5
C23 C22 H22A 109.5
C21 C22 H22B 109.5
C23 C22 H22B 109.5
H22A C22 H22B 108.1
C22 C23 H23A 109.5
C22 C23 H23B 109.5
H23A C23 H23B 109.5
C22 C23 H23C 109.5
H23A C23 H23C 109.5
H23B C23 H23C 109.5
O21 C21 C22 106.6(3)
O21 C21 H21A 110.4
C22 C21 H21A 110.4
O21 C21 H21B 110.4
C22 C21 H21B 110.4
H21A C21 H21B 108.6
C12A C11 C12B 107.6(15)
C12A C11 C1 127.3(2)
C12B C11 C1 125.0(15)
C12B C11 S11B 114.3(15)
C1 C11 S11B 120.7(3)
C12A C11 S11A 111.4(2)
C1 C11 S11A 121.3(2)
S11B C11 S11A 118.0(3)
C14A S11A C11 91.11(18)
C11 C12A C13A 113.8(3)
C11 C12A H12A 123.1
C13A C12A H12A 123.1
C14A C13A C12A 110.2(4)
C14A C13A H13A 124.9
C12A C13A H13A 124.9
C13A C14A S11A 113.5(3)
C13A C14A H14A 123.2
S11A C14A H14A 123.2
C11 S11B C14B 82.7(11)
C11 C12B C13B 118(3)
C11 C12B H12B 121.0
C13B C12B H12B 121.0
C14B C13B C12B 98(3)
C14B C13B H13B 131.0
C12B C13B H13B 131.0
C13B C14B S11B 127(2)
C13B C14B H14B 116.6
S11B C14B H14B 116.6
C4 S3 Ni1 107.56(12)
C3 O3 Ni1 134.2(2)
C32B C31 C32A 105.8(8)
C32B C31 C3 125.9(7)
C32A C31 C3 128.3(2)
C32B C31 S31B 113.5(7)
C3 C31 S31B 120.5(2)
C32A C31 S31A 110.4(2)
C3 C31 S31A 121.32(19)
S31B C31 S31A 118.11(19)
C34A S31A C31 91.1(2)
C31 C32A C33A 115.4(4)
C31 C32A H32A 122.3
C33A C32A H32A 122.3
C34A C33A C32A 108.6(5)
C34A C33A H33A 125.7
C32A C33A H33A 125.7
C33A C34A S31A 114.4(4)
C33A C34A H34A 122.8
S31A C34A H34A 122.8
C31 S31B C34B 85.6(6)
C31 C32B C33B 116.5(13)
C31 C32B H32B 121.8
C33B C32B H32B 121.8
C34B C33B C32B 102.4(16)
C34B C33B H33B 128.8
C32B C33B H33B 128.8
C33B C34B S31B 122.1(14)
C33B C34B H34B 119.0
S31B C34B H34B 119.0
O41 C41 C42 107.0(3)
O41 C41 H41A 110.3
C42 C41 H41A 110.3
O41 C41 H41B 110.3
C42 C41 H41B 110.3
H41A C41 H41B 108.6
C2 N1 C1 122.2(3)
O3 C3 N2 129.0(3)
O3 C3 C31 115.8(3)
N2 C3 C31 115.2(3)
C41 C42 C43 110.5(3)
C41 C42 H42A 109.5
C43 C42 H42A 109.5
C41 C42 H42B 109.5
C43 C42 H42B 109.5
H42A C42 H42B 108.1
N2 C4 O41 117.5(3)
N2 C4 S3 131.7(3)
O41 C4 S3 110.7(2)
C4 O41 C41 117.4(2)
C4 N2 C3 122.3(3)
C42 C43 H43A 109.5
C42 C43 H43B 109.5
H43A C43 H43B 109.5
C42 C43 H43C 109.5
H43A C43 H43C 109.5
H43B C43 H43C 109.5

loop_
_geom_bond_atom_site_label_1
_geom_bond_atom_site_label_2
_geom_bond_distance
_geom_bond_publ_flag
Ni1 O1 1.851(2) yes
Ni1 O3 1.851(2) yes
Ni1 S3 2.1368(10) yes
Ni1 S1 2.1424(9) yes
S1 C2 1.715(3) n
O1 C1 1.258(4) n
O21 C2 1.335(4) ?
O21 C21 1.464(4) ?
C2 N1 1.302(4) n
C1 N1 1.341(4) n
C1 C11 1.449(4) ?
C22 C21 1.502(4) ?
C22 C23 1.516(5) ?
C22 H22A 0.9700 ?
C22 H22B 0.9700 ?
C23 H23A 0.9600 ?
C23 H23B 0.9600 ?
C23 H23C 0.9600 ?
C21 H21A 0.9700 ?
C21 H21B 0.9700 ?
C11 C12A 1.3617(10) ?
C11 C12B 1.3619(10) ?
C11 S11B 1.7110(10) ?
C11 S11A 1.7119(10) ?
S11A C14A 1.7115(10) ?
C12A C13A 1.4236(10) ?
C12A H12A 0.9300 ?
C13A C14A 1.3618(10) ?
C13A H13A 0.9300 ?
C14A H14A 0.9300 ?
S11B C14B 1.7121(10) ?
C12B C13B 1.4239(10) ?
C12B H12B 0.9300 ?
C13B C14B 1.3620(10) ?
C13B H13B 0.9300 ?
C14B H14B 0.9300 ?
S3 C4 1.715(3) n
O3 C3 1.259(4) n
C31 C32B 1.3619(10) ?
C31 C32A 1.3623(10) ?
C31 C3 1.453(4) ?
C31 S31B 1.7104(10) ?
C31 S31A 1.7117(10) ?
S31A C34A 1.7113(10) ?
C32A C33A 1.4237(10) ?
C32A H32A 0.9300 ?
C33A C34A 1.3618(10) ?
C33A H33A 0.9300 ?
C34A H34A 0.9300 ?
S31B C34B 1.7120(10) ?
C32B C33B 1.4239(10) ?
C32B H32B 0.9300 ?
C33B C34B 1.3618(10) ?
C33B H33B 0.9300 ?
C34B H34B 0.9300 ?
C41 O41 1.458(4) ?
C41 C42 1.498(5) ?
C41 H41A 0.9700 ?
C41 H41B 0.9700 ?
C3 N2 1.337(4) n
C42 C43 1.536(4) ?
C42 H42A 0.9700 ?
C42 H42B 0.9700 ?
C4 N2 1.310(4) n
C4 O41 1.325(4) ?
C43 H43A 0.9600 ?
C43 H43B 0.9600 ?
C43 H43C 0.9600 ?
